data_1529764
loop_
_publ_author_name
'Chieh, C.'
'Cowell, H.'

_publ_section_title
;
 Synthesis and crystal structure of thiosemicarbazidedichloromercury(II)
;
_journal_name_full 'Canadian Journal of Chemistry'
_journal_page_first 3898
_journal_page_last 3900
_journal_volume 55
_journal_year 1977
_chemical_formula_sum 'C H5 Cl2 Hg N3 S'
_chemical_name_systematic '(S (C N H2) N H N H2) Hg Cl2'
_space_group_IT_number 14
_symmetry_space_group_name_Hall '-P 2ybc'
_symmetry_space_group_name_H-M 'P 1 21/c 1'
_cell_angle_alpha 90
_cell_angle_beta 100.3
_cell_angle_gamma 90
_cell_formula_units_Z 4
_cell_length_a 8.966
_cell_length_b 6.817
_cell_length_c 12.092
_cell_volume 727.168
_citation_journal_id_ASTM CJCHAG
_cod_data_source_file Chieh_CJCHAG_1977_614.cif
_cod_data_source_block C1H5Cl2Hg1N3S1
_cod_original_cell_volume 727.1675
_cod_original_formula_sum 'C1 H5 Cl2 Hg1 N3 S1'
_cod_database_code 1529764

loop_
_symmetry_equiv_pos_as_xyz
x,y,z
-x,y+1/2,-z+1/2
-x,-y,-z
x,-y-1/2,z-1/2

loop_
_atom_site_label
_atom_site_type_symbol
_atom_site_fract_x
_atom_site_fract_y
_atom_site_fract_z
_atom_site_occupancy
_atom_site_U_iso_or_equiv
Hg1 Hg+2 0.144 -0.0109 0.17906 1 0.0
S1 S 0.2025 0.1461 0.0127 1 0.0
Cl2 Cl-1 0.0033 -0.0826 0.3219 1 0.0
C1 C+4 0.2985 -0.0378 -0.0431 1 0.0
N2 N-3 0.308 -0.2215 -0.0057 1 0.0
N3 N-3 0.2316 -0.296 0.0767 1 0.0
N1 N-3 0.3686 0.0052 -0.1278 1 0.0
Cl1 Cl-1 0.4236 0.0113 0.3196 1 0.0
